data_9010550
loop_
_publ_author_name
'Johnsen, O.'
'Grice, J. D.'

_publ_section_title
;The crystal chemistry of the eudialyte group Locality: Kipawa alkaline
 complex, Villedieu township, Temiscaminque County, Quebec, Canada Sample: #7
 Note: additional sites with low but unreported occupancies excluded
;
_journal_name_full 'The Canadian Mineralogist'
_journal_page_first 865
_journal_page_last 891
_journal_volume 37
_journal_year 1999
_chemical_compound_source 'Kipawa alkaline complex, Villedieu township, Temiscaminque County, Quebec, Canada'
_chemical_formula_sum
;Ca8.04 Ce0.15 Cl0.972 Fe1.53 H1.036 K0.18 La0.09 Mn0.72 Na11.82 Nb0.288
 O75.776 Si25.708 Y0.66 Zr3
;
_chemical_name_mineral Eudialyte
_space_group_IT_number 166
_symmetry_space_group_name_Hall '-R 3 2"'
_symmetry_space_group_name_H-M 'R -3 m :H'
_cell_angle_alpha 90
_cell_angle_beta 90
_cell_angle_gamma 120
_cell_formula_units_Z 3
_cell_length_a 14.256
_cell_length_b 14.256
_cell_length_c 30.351
_cell_volume 5341.940
_database_code_amcsd 0005613
_exptl_crystal_density_diffrn 2.880
_cod_original_cell_volume 5341.939
_cod_original_sg_symbol_H-M 'R -3 m'
_cod_original_formula_sum
;Ca8.04 Y.66 Ce.15 La.09 Fe1.53 Mn.72 Si25.708 Nb.288 Na11.82 K.18 Zr3 O75.776
 Cl.972 H1.036
;
_cod_database_code 9010550

loop_
_space_group_symop_operation_xyz
x,y,z
2/3+x,1/3+y,1/3+z
1/3+x,2/3+y,2/3+z
x,x-y,z
2/3+x,1/3+x-y,1/3+z
1/3+x,2/3+x-y,2/3+z
y,x,-z
2/3+y,1/3+x,1/3-z
1/3+y,2/3+x,2/3-z
-x+y,y,z
2/3-x+y,1/3+y,1/3+z
1/3-x+y,2/3+y,2/3+z
-x,-x+y,-z
2/3-x,1/3-x+y,1/3-z
1/3-x,2/3-x+y,2/3-z
-y,-x,z
2/3-y,1/3-x,1/3+z
1/3-y,2/3-x,2/3+z
x-y,-y,-z
2/3+x-y,1/3-y,1/3-z
1/3+x-y,2/3-y,2/3-z
y,-x+y,-z
2/3+y,1/3-x+y,1/3-z
1/3+y,2/3-x+y,2/3-z
-x+y,-x,z
2/3-x+y,1/3-x,1/3+z
1/3-x+y,2/3-x,2/3+z
-x,-y,-z
2/3-x,1/3-y,1/3-z
1/3-x,2/3-y,2/3-z
-y,x-y,z
2/3-y,1/3+x-y,1/3+z
1/3-y,2/3+x-y,2/3+z
x-y,x,-z
2/3+x-y,1/3+x,1/3-z
1/3+x-y,2/3+x,2/3-z

loop_
_atom_site_label
_atom_site_fract_x
_atom_site_fract_y
_atom_site_fract_z
_atom_site_occupancy
_atom_site_U_iso_or_equiv
_atom_site_type_symbol
_atom_site_attached_hydrogens
CaM1 0.00000 0.73890 0.50000 0.85000 0.01000 Ca 0
YM1 0.00000 0.73890 0.50000 0.11000 0.01000 Y 0
CeM1 0.00000 0.73890 0.50000 0.02500 0.01000 Ce 0
LaM1 0.00000 0.73890 0.50000 0.01500 0.01000 La 0
FeM24 0.00000 0.50000 0.50000 0.51000 0.06000 Fe 0
MnM24 0.00000 0.50000 0.50000 0.10000 0.06000 Mn 0
MnM25 -0.05030 0.47490 0.49770 0.07000 0.02000 Mn 0
SiM3 0.00000 0.00000 0.12300 0.50000 0.04000 Si 0
NbM3 0.00000 0.00000 0.12300 0.08500 0.04000 Nb 0
SiM3a 0.03620 0.01810 0.11530 0.04800 0.04000 Si 0
NbM3a 0.03620 0.01810 0.11530 0.00800 0.04000 Nb 0
Si7 0.00000 0.00000 0.07790 0.21000 0.01000 Si 0
NbSi7 0.00000 0.00000 0.07790 0.03500 0.01000 Nb 0
Na1a 0.22600 -0.22600 0.01090 0.49000 0.04000 Na 0
Na1b 0.25220 -0.25220 -0.00350 0.49000 0.04000 Na 0
Na4 0.56410 -0.56410 0.11800 0.48000 0.05000 Na 0
CaNa4 0.56410 -0.56410 0.11800 0.49000 0.05000 Ca 0
KNa4 0.56410 -0.56410 0.11800 0.03000 0.05000 K 0
Na5 -0.07290 0.07290 0.01240 0.51000 0.10000 Na 0
Zr 0.50000 0.50000 0.00000 1.00000 0.01000 Zr 0
Si1 0.40360 -0.40360 0.08450 1.00000 0.01000 Si 0
Si3 0.12500 -0.12500 0.09100 1.00000 0.01000 Si 0
Si5 0.34070 0.27760 0.07000 1.00000 0.01000 Si 0
O1 0.27140 -0.27140 0.08860 1.00000 0.02000 O 0
O2 0.44670 -0.44670 0.12320 1.00000 0.02000 O 0
O3 0.42840 -0.42840 0.03570 1.00000 0.03000 O 0
O7 0.23360 0.28860 0.06030 1.00000 0.03000 O 0
O8 0.15190 -0.15190 0.13840 1.00000 0.02000 O 0
O9 0.06030 -0.06030 0.09240 1.00000 0.05000 O 0
O13 0.43620 0.36360 0.03950 1.00000 0.03000 O 0
O14 0.37120 0.29640 0.12110 1.00000 0.02000 O 0
O15 0.84330 -0.84330 0.05370 1.00000 0.02000 O 0
O19 0.05990 -0.05990 0.83870 0.33000 0.06000 O 0
O20 0.00000 0.00000 0.02570 0.38000 0.02000 O 0
ClX1a 0.00000 0.00000 0.73960 0.08100 0.07000 Cl 0
O-HX1a 0.00000 0.00000 0.73960 0.08600 0.07000 O 0
ClX1b 0.04830 -0.04830 0.74580 0.02700 0.07000 Cl 0
O-HX1b 0.04830 -0.04830 0.74580 0.02900 0.07000 O 0
ClX1c 0.05180 -0.05180 0.79360 0.02700 0.07000 Cl 0
O-HX1c 0.05180 -0.05180 0.79360 0.02900 0.07000 O 0
ClX1d 0.00000 0.00000 0.80930 0.08100 0.07000 Cl 0
O-HX1d 0.00000 0.00000 0.80930 0.08600 0.07000 O 0
ClX1e 0.00000 0.00000 0.69110 0.08100 0.07000 Cl 0
O-HX1e 0.00000 0.00000 0.69110 0.08600 0.07000 O 0
ClX1f 0.00000 0.00000 0.77510 0.08100 0.07000 Cl 0
O-HX1f 0.00000 0.00000 0.77510 0.08600 0.07000 O 0

loop_
_cod_changelog_entry_id
_cod_changelog_entry_author
_cod_changelog_entry_date
_cod_changelog_entry_text
1
;cod-tools version 3.8.0
Id: cif_guess_AMCSD_atom_types 9581 2023-05-17 12:35:41Z saulius
;
2023-05-23T09:22:37+03:00
;Derived atom types and hydrogen counts
from atom names that follow the AMCSD naming convention
(Wat == water, O-H == hydroxyl).
;

loop_
_cod_related_entry_id
_cod_related_entry_database
_cod_related_entry_code
1 AMCSD 0005613
